data_1516907
loop_
_publ_author_name
'Payal Malik'
'Debashis Chakraborty'

_publ_section_title
;
 Hydrogen phosphates: Self initiated organocatalysts for the controlled
 ring-opening polymerization of cyclic esters
;
_journal_name_full
;
Inorganica Chimica Acta
;
_journal_page_first 32
_journal_page_last 41
_journal_volume 400
_journal_year 2013
_chemical_formula_sum 'C12 H9 Cl2 O4 P'
_chemical_formula_weight 319.06
_space_group_IT_number 56
_symmetry_cell_setting orthorhombic
_symmetry_space_group_name_Hall '-P 2ab 2ac'
_symmetry_space_group_name_H-M 'P c c n'
_atom_sites_solution_hydrogens geom
_atom_sites_solution_primary direct
_atom_sites_solution_secondary difmap
_cell_angle_alpha 90.00
_cell_angle_beta 90.00
_cell_angle_gamma 90.00
_cell_formula_units_Z 4
_cell_length_a 22.0545(9)
_cell_length_b 4.6788(2)
_cell_length_c 12.8346(5)
_cell_measurement_reflns_used 1696
_cell_measurement_temperature 298(2)
_cell_measurement_theta_max 26.56
_cell_measurement_theta_min 3.17
_cell_volume 1324.38(9)
_computing_cell_refinement 'Bruker SMART'
_computing_data_collection 'Bruker SMART'
_computing_data_reduction 'Bruker SAINT'
_computing_molecular_graphics 'Bruker SHELXTL'
_computing_publication_material 'Bruker SHELXTL'
_computing_structure_refinement 'SHELXL-97 (Sheldrick, 1997)'
_computing_structure_solution 'SHELXS-97 (Sheldrick, 1990)'
_diffrn_ambient_temperature 298(2)
_diffrn_measured_fraction_theta_full 0.986
_diffrn_measured_fraction_theta_max 0.980
_diffrn_measurement_device_type 'CCD area detector'
_diffrn_measurement_method 'phi and omega scans'
_diffrn_radiation_monochromator graphite
_diffrn_radiation_source 'fine-focus sealed tube'
_diffrn_radiation_type MoK\a
_diffrn_radiation_wavelength 0.71073
_diffrn_reflns_av_R_equivalents 0.0230
_diffrn_reflns_av_sigmaI/netI 0.0285
_diffrn_reflns_limit_h_max 29
_diffrn_reflns_limit_h_min -26
_diffrn_reflns_limit_k_max 5
_diffrn_reflns_limit_k_min -6
_diffrn_reflns_limit_l_max 16
_diffrn_reflns_limit_l_min -16
_diffrn_reflns_number 5391
_diffrn_reflns_theta_full 25.00
_diffrn_reflns_theta_max 28.59
_diffrn_reflns_theta_min 1.85
_exptl_absorpt_coefficient_mu 0.616
_exptl_absorpt_correction_T_max 0.9133
_exptl_absorpt_correction_T_min 0.7690
_exptl_absorpt_correction_type none
_exptl_crystal_colour clear
_exptl_crystal_density_diffrn 1.600
_exptl_crystal_density_method 'not measured'
_exptl_crystal_description Square
_exptl_crystal_F_000 648
_exptl_crystal_size_max 0.45
_exptl_crystal_size_mid 0.35
_exptl_crystal_size_min 0.15
_refine_diff_density_max 0.303
_refine_diff_density_min -0.327
_refine_diff_density_rms 0.051
_refine_ls_extinction_method none
_refine_ls_goodness_of_fit_ref 1.027
_refine_ls_hydrogen_treatment mixed
_refine_ls_matrix_type full
_refine_ls_number_parameters 89
_refine_ls_number_reflns 1670
_refine_ls_number_restraints 0
_refine_ls_restrained_S_all 1.027
_refine_ls_R_factor_all 0.0699
_refine_ls_R_factor_gt 0.0424
_refine_ls_shift/su_max 0.000
_refine_ls_shift/su_mean 0.000
_refine_ls_structure_factor_coef Fsqd
_refine_ls_weighting_details 'calc w=1/[\s^2^(Fo^2^)+(0.0484P)^2^+0.6813P] where P=(Fo^2^+2Fc^2^)/3'
_refine_ls_weighting_scheme calc
_refine_ls_wR_factor_gt 0.1017
_refine_ls_wR_factor_ref 0.1134
_reflns_number_gt 1163
_reflns_number_total 1670
_reflns_threshold_expression >2sigma(I)
_cod_data_source_file ICA-2013-400-32-41-2.cif
_cod_data_source_block 2
_cod_original_sg_symbol_H-M Pccn
_cod_database_code 1516907

loop_
_symmetry_equiv_pos_as_xyz
'x, y, z'
'-x+1/2, -y+1/2, z'
'-x, y+1/2, -z+1/2'
'x+1/2, -y, -z+1/2'
'-x, -y, -z'
'x-1/2, y-1/2, -z'
'x, -y-1/2, z-1/2'
'-x-1/2, y, z-1/2'

loop_
_atom_site_label
_atom_site_type_symbol
_atom_site_fract_x
_atom_site_fract_y
_atom_site_fract_z
_atom_site_U_iso_or_equiv
_atom_site_adp_type
_atom_site_occupancy
_atom_site_symmetry_multiplicity
_atom_site_calc_flag
_atom_site_refinement_flags
P1 P 0.7500 0.2500 0.30273(6) 0.0343(2) Uani 1 2 d S
Cl1 Cl 0.58183(3) 0.2495(2) 0.26244(6) 0.0716(3) Uani 1 1 d .
O1 O 0.69585(7) 0.3399(3) 0.37577(12) 0.0416(4) Uani 1 1 d .
C1 C 0.65786(9) 0.1358(5) 0.42106(16) 0.0359(5) Uani 1 1 d .
O2 O 0.73340(7) -0.0072(3) 0.24084(12) 0.0451(4) Uani 1 1 d .
C2 C 0.60238(10) 0.0791(5) 0.37615(18) 0.0441(6) Uani 1 1 d .
C3 C 0.56345(11) -0.1150(7) 0.4230(2) 0.0569(7) Uani 1 1 d .
H3 H 0.5260 -0.1551 0.3930 0.068 Uiso 1 1 calc R
C6 C 0.67443(10) -0.0007(6) 0.51189(17) 0.0442(6) Uani 1 1 d .
H6 H 0.7119 0.0370 0.5420 0.053 Uiso 1 1 calc R
C5 C 0.63554(12) -0.1926(6) 0.55803(19) 0.0530(7) Uani 1 1 d .
H5 H 0.6468 -0.2848 0.6193 0.064 Uiso 1 1 calc R
C4 C 0.58038(12) -0.2478(6) 0.5138(2) 0.0565(7) Uani 1 1 d .
H4 H 0.5541 -0.3765 0.5456 0.068 Uiso 1 1 calc R
H2 H 0.7500 -0.2500 0.246(4) 0.12(2) Uiso 1 2 d S

loop_
_atom_site_aniso_label
_atom_site_aniso_U_11
_atom_site_aniso_U_22
_atom_site_aniso_U_33
_atom_site_aniso_U_23
_atom_site_aniso_U_13
_atom_site_aniso_U_12
P1 0.0454(4) 0.0254(4) 0.0321(4) 0.000 0.000 0.0010(3)
Cl1 0.0778(5) 0.0838(6) 0.0533(4) 0.0052(4) -0.0212(3) 0.0194(4)
O1 0.0531(9) 0.0265(8) 0.0452(9) -0.0043(7) 0.0085(7) -0.0005(7)
C1 0.0417(10) 0.0307(11) 0.0352(11) -0.0049(9) 0.0037(9) 0.0026(9)
O2 0.0608(10) 0.0317(9) 0.0427(9) -0.0085(7) -0.0042(7) 0.0025(7)
C2 0.0460(11) 0.0465(14) 0.0397(12) -0.0070(10) -0.0038(10) 0.0095(11)
C3 0.0402(11) 0.0678(19) 0.0628(17) -0.0118(14) -0.0017(12) -0.0057(13)
C6 0.0463(12) 0.0468(15) 0.0393(12) -0.0007(11) -0.0046(10) -0.0011(11)
C5 0.0628(15) 0.0548(17) 0.0414(13) 0.0069(11) 0.0044(12) -0.0014(12)
C4 0.0554(14) 0.0551(17) 0.0591(16) 0.0012(14) 0.0155(12) -0.0099(13)

loop_
_atom_type_symbol
_atom_type_description
_atom_type_scat_dispersion_real
_atom_type_scat_dispersion_imag
_atom_type_scat_source
C C 0.0033 0.0016 'International Tables Vol C Tables 4.2.6.8 and 6.1.1.4'
H H 0.0000 0.0000 'International Tables Vol C Tables 4.2.6.8 and 6.1.1.4'
O O 0.0106 0.0060 'International Tables Vol C Tables 4.2.6.8 and 6.1.1.4'
P P 0.1023 0.0942 'International Tables Vol C Tables 4.2.6.8 and 6.1.1.4'
Cl Cl 0.1484 0.1585 'International Tables Vol C Tables 4.2.6.8 and 6.1.1.4'

loop_
_geom_angle_atom_site_label_1
_geom_angle_atom_site_label_2
_geom_angle_atom_site_label_3
_geom_angle
_geom_angle_site_symmetry_1
_geom_angle_site_symmetry_3
O2 P1 O2 115.44(14) . 2_655
O2 P1 O1 110.31(8) . .
O2 P1 O1 106.77(8) 2_655 .
O2 P1 O1 106.77(8) . 2_655
O2 P1 O1 110.31(8) 2_655 2_655
O1 P1 O1 106.97(12) . 2_655
C1 O1 P1 121.33(13) . .
C2 C1 C6 120.0(2) . .
C2 C1 O1 119.3(2) . .
C6 C1 O1 120.63(19) . .
P1 O2 H2 131.8(19) . .
C1 C2 C3 119.6(2) . .
C1 C2 Cl1 119.90(19) . .
C3 C2 Cl1 120.49(19) . .
C4 C3 C2 119.8(2) . .
C4 C3 H3 120.1 . .
C2 C3 H3 120.1 . .
C5 C6 C1 120.1(2) . .
C5 C6 H6 120.0 . .
C1 C6 H6 120.0 . .
C4 C5 C6 120.0(2) . .
C4 C5 H5 120.0 . .
C6 C5 H5 120.0 . .
C5 C4 C3 120.6(2) . .
C5 C4 H4 119.7 . .
C3 C4 H4 119.7 . .

loop_
_geom_bond_atom_site_label_1
_geom_bond_atom_site_label_2
_geom_bond_distance
_geom_bond_site_symmetry_2
P1 O2 1.4876(16) .
P1 O2 1.4876(16) 2_655
P1 O1 1.5754(15) .
P1 O1 1.5754(15) 2_655
Cl1 C2 1.724(2) .
O1 C1 1.397(3) .
C1 C2 1.378(3) .
C1 C6 1.379(3) .
O2 H2 1.195(3) .
C2 C3 1.387(4) .
C3 C4 1.372(4) .
C3 H3 0.9300 .
C6 C5 1.376(3) .
C6 H6 0.9300 .
C5 C4 1.367(4) .
C5 H5 0.9300 .
C4 H4 0.9300 .

loop_
_geom_torsion_atom_site_label_1
_geom_torsion_atom_site_label_2
_geom_torsion_atom_site_label_3
_geom_torsion_atom_site_label_4
_geom_torsion
_geom_torsion_site_symmetry_1
O2 P1 O1 C1 34.70(18) .
O2 P1 O1 C1 160.85(15) 2_655
O1 P1 O1 C1 -81.05(15) 2_655
P1 O1 C1 C2 -99.1(2) .
P1 O1 C1 C6 83.3(2) .
C6 C1 C2 C3 0.2(3) .
O1 C1 C2 C3 -177.5(2) .
C6 C1 C2 Cl1 -179.87(18) .
O1 C1 C2 Cl1 2.5(3) .
C1 C2 C3 C4 0.3(4) .
Cl1 C2 C3 C4 -179.7(2) .
C2 C1 C6 C5 -0.3(4) .
O1 C1 C6 C5 177.3(2) .
C1 C6 C5 C4 -0.1(4) .
C6 C5 C4 C3 0.5(4) .
C2 C3 C4 C5 -0.6(4) .
